data_2227718
loop_
_publ_author_name
'Gurumoorthy, Anuradha'
'Gopalsamy, Vasuki'
'\"Unl\"uer, Dilek'
'D\"u\(gd\"u, Esra'
'Varghesee, Babu'

_publ_section_title
;
 3-Ethyl-4-[3-(1<i>H</i>-imidazol-1-yl)propyl]-5-phenyl-4<i>H</i>-1,2,4-triazole
 dihydrate
;
_journal_coeditor_code JH2213
_journal_issue 11
_journal_name_full 'Acta Crystallographica Section E'
_journal_page_first o2777
_journal_page_last o2778
_journal_paper_doi 10.1107/S160053681003936X
_journal_volume 66
_journal_year 2010
_chemical_formula_iupac 'C16 H19 N5, 2H2 O'
_chemical_formula_moiety 'C16 H19 N5 , 2(H2 O)'
_chemical_formula_sum 'C16 H23 N5 O2'
_chemical_formula_weight 317.39
_chemical_name_systematic
;
3-Ethyl-4-[3-(1<i>H</i>-imidazol-1-yl)propyl]-5-phenyl-4<i>H</i>-1,2,4-triazole
dihydrate
;
_space_group_IT_number 14
_symmetry_cell_setting monoclinic
_symmetry_space_group_name_Hall '-P 2ybc'
_symmetry_space_group_name_H-M 'P 1 21/c 1'
_atom_sites_solution_hydrogens geom
_atom_sites_solution_primary direct
_atom_sites_solution_secondary difmap
_audit_creation_method SHELXL-97
_cell_angle_alpha 90.00
_cell_angle_beta 105.602(9)
_cell_angle_gamma 90.00
_cell_formula_units_Z 4
_cell_length_a 11.0787(16)
_cell_length_b 9.8428(8)
_cell_length_c 16.3289(18)
_cell_measurement_reflns_used 25
_cell_measurement_temperature 293(2)
_cell_measurement_theta_max 30
_cell_measurement_theta_min 20
_cell_volume 1715.0(3)
_computing_cell_refinement 'CAD-4 EXPRESS (Enraf--Nonius, 1994)'
_computing_data_collection 'CAD-4 EXPRESS (Enraf--Nonius, 1994)'
_computing_data_reduction 'MOLEN (Fair, 1990)'
_computing_molecular_graphics 'ZORTEP (Zsolnai, 1997)'
_computing_publication_material 'SHELXL97 (Sheldrick, 2008)'
_computing_structure_refinement 'SHELXL97 (Sheldrick, 2008)'
_computing_structure_solution 'SHELXS97 (Sheldrick, 2008)'
_diffrn_ambient_temperature 293(2)
_diffrn_measured_fraction_theta_full 0.984
_diffrn_measured_fraction_theta_max 0.984
_diffrn_measurement_device_type 'Enraf--Nonius CAD-4 Diffractometer'
_diffrn_measurement_method '\w-2\t scan'
_diffrn_radiation_monochromator graphite
_diffrn_radiation_source 'fine-focus sealed tube'
_diffrn_radiation_type CuK\a
_diffrn_radiation_wavelength 1.54180
_diffrn_reflns_av_R_equivalents 0.0290
_diffrn_reflns_av_sigmaI/netI 0.0254
_diffrn_reflns_limit_h_max 13
_diffrn_reflns_limit_h_min 0
_diffrn_reflns_limit_k_max 11
_diffrn_reflns_limit_k_min 0
_diffrn_reflns_limit_l_max 18
_diffrn_reflns_limit_l_min -19
_diffrn_reflns_number 3030
_diffrn_reflns_theta_full 64.94
_diffrn_reflns_theta_max 64.94
_diffrn_reflns_theta_min 4.14
_diffrn_standards_decay_% 0
_diffrn_standards_interval_time 60
_diffrn_standards_number 2
_exptl_absorpt_coefficient_mu 0.683
_exptl_absorpt_correction_T_max 0.8756
_exptl_absorpt_correction_T_min 0.8214
_exptl_absorpt_correction_type psi-scan
_exptl_absorpt_process_details
;
North <i>et al.</i> (1968)
;
_exptl_crystal_colour colourless
_exptl_crystal_density_diffrn 1.229
_exptl_crystal_density_method 'not measured'
_exptl_crystal_description block
_exptl_crystal_F_000 680
_exptl_crystal_size_max 0.30
_exptl_crystal_size_mid 0.20
_exptl_crystal_size_min 0.20
_refine_diff_density_max 0.188
_refine_diff_density_min -0.175
_refine_ls_extinction_coef 0.0246(12)
_refine_ls_extinction_expression Fc^*^=kFc[1+0.001xFc^2^\l^3^/sin(2\q)]^-1/4^
_refine_ls_extinction_method SHELXL
_refine_ls_goodness_of_fit_ref 1.082
_refine_ls_hydrogen_treatment mixed
_refine_ls_matrix_type full
_refine_ls_number_parameters 226
_refine_ls_number_reflns 2868
_refine_ls_number_restraints 6
_refine_ls_restrained_S_all 1.081
_refine_ls_R_factor_all 0.0635
_refine_ls_R_factor_gt 0.0449
_refine_ls_shift/su_max 0.000
_refine_ls_shift/su_mean 0.000
_refine_ls_structure_factor_coef Fsqd
_refine_ls_weighting_details 'calc w=1/[\s^2^(Fo^2^)+(0.0676P)^2^+0.2107P] where P=(Fo^2^+2Fc^2^)/3'
_refine_ls_weighting_scheme calc
_refine_ls_wR_factor_gt 0.1114
_refine_ls_wR_factor_ref 0.1232
_reflns_number_gt 2166
_reflns_number_total 2868
_reflns_threshold_expression >2sigma(I)
_cod_data_source_file jh2213.cif
_cod_data_source_block I
_cod_original_sg_symbol_H-M P21/c
_cod_database_code 2227718
_cod_database_fobs_code 2227718

loop_
_symmetry_equiv_pos_as_xyz
'x, y, z'
'-x, y+1/2, -z+1/2'
'-x, -y, -z'
'x, -y-1/2, z-1/2'

loop_
_atom_site_type_symbol
_atom_site_label
_atom_site_fract_x
_atom_site_fract_y
_atom_site_fract_z
_atom_site_U_iso_or_equiv
_atom_site_adp_type
_atom_site_calc_flag
_atom_site_refinement_flags
_atom_site_occupancy
_atom_site_disorder_assembly
_atom_site_disorder_group
C C1 1.10619(16) 0.09615(18) 0.08555(11) 0.0519(4) Uani d . 1 . .
H H1 1.0554 0.0218 0.0878 0.062 Uiso calc R 1 . .
C C2 1.23425(18) 0.0845(2) 0.11690(12) 0.0609(5) Uani d . 1 . .
H H2 1.2692 0.0026 0.1400 0.073 Uiso calc R 1 . .
C C3 1.31051(18) 0.1935(2) 0.11417(12) 0.0655(6) Uani d . 1 . .
H H3 1.3970 0.1855 0.1354 0.079 Uiso calc R 1 . .
C C4 1.25803(18) 0.3152(2) 0.07964(12) 0.0623(5) Uani d . 1 . .
H H4 1.3094 0.3893 0.0779 0.075 Uiso calc R 1 . .
C C5 1.13010(17) 0.32727(17) 0.04779(11) 0.0509(4) Uani d . 1 . .
H H5 1.0956 0.4092 0.0242 0.061 Uiso calc R 1 . .
C C6 1.05207(15) 0.21742(16) 0.05067(10) 0.0429(4) Uani d . 1 . .
C C7 0.91650(15) 0.23322(16) 0.01343(10) 0.0430(4) Uani d . 1 . .
C C8 0.71432(16) 0.23090(19) -0.00821(11) 0.0529(5) Uani d . 1 . .
C C9 0.58650(18) 0.2091(3) 0.00312(15) 0.0772(6) Uani d . 1 . .
H H9A 0.5689 0.1124 0.0005 0.093 Uiso calc R 1 . .
H H9B 0.5856 0.2406 0.0592 0.093 Uiso calc R 1 . .
C C10 0.4853(2) 0.2794(3) -0.06124(19) 0.1100(10) Uani d . 1 . .
H H10A 0.5027 0.3750 -0.0600 0.165 Uiso calc R 1 . .
H H10B 0.4066 0.2646 -0.0486 0.165 Uiso calc R 1 . .
H H10C 0.4813 0.2441 -0.1167 0.165 Uiso calc R 1 . .
C C11 0.83527(17) 0.11825(17) 0.12819(10) 0.0496(4) Uani d . 1 . .
H H11A 0.7754 0.1576 0.1551 0.060 Uiso calc R 1 . .
H H11B 0.9185 0.1359 0.1648 0.060 Uiso calc R 1 . .
C C12 0.81484(18) -0.03413(18) 0.12166(11) 0.0571(5) Uani d . 1 . .
H H12A 0.8667 -0.0732 0.0884 0.069 Uiso calc R 1 . .
H H12B 0.7279 -0.0529 0.0925 0.069 Uiso calc R 1 . .
C C13 0.8473(2) -0.0997(2) 0.20926(13) 0.0658(5) Uani d . 1 . .
H H13A 0.7918 -0.0643 0.2411 0.079 Uiso calc R 1 . .
H H13B 0.8335 -0.1969 0.2029 0.079 Uiso calc R 1 . .
C C14 1.0814(2) -0.1225(2) 0.23923(13) 0.0618(5) Uani d . 1 . .
H H14 1.0804 -0.1814 0.1945 0.074 Uiso calc R 1 . .
C C15 1.1436(2) 0.0064(2) 0.34639(14) 0.0700(6) Uani d . 1 . .
H H15 1.1959 0.0543 0.3912 0.084 Uiso calc R 1 . .
C C16 1.0180(2) 0.0092(2) 0.32597(12) 0.0655(5) Uani d . 1 . .
H H16 0.9685 0.0584 0.3532 0.079 Uiso calc R 1 . .
N N1 0.86819(13) 0.29858(15) -0.05759(9) 0.0524(4) Uani d . 1 . .
N N2 0.73910(14) 0.29737(16) -0.07142(10) 0.0572(4) Uani d . 1 . .
N N3 0.82282(12) 0.18678(13) 0.04670(8) 0.0455(4) Uani d . 1 . .
N N4 0.97689(15) -0.07477(15) 0.25699(9) 0.0564(4) Uani d . 1 . .
N N5 1.18406(17) -0.07686(18) 0.29187(11) 0.0692(5) Uani d . 1 . .
O O1 0.60569(16) 0.10016(18) 0.26136(10) 0.0807(5) Uani d D 1 . .
O O2 0.43707(15) -0.11055(19) 0.28415(13) 0.0920(6) Uani d D 1 . .
H H1A 0.554(2) 0.030(2) 0.2642(16) 0.127(11) Uiso d D 1 . .
H H1B 0.650(2) 0.121(3) 0.3147(9) 0.134(11) Uiso d D 1 . .
H H2A 0.3579(13) -0.096(2) 0.2882(17) 0.105(9) Uiso d D 1 . .
H H2B 0.444(2) -0.2016(12) 0.277(2) 0.154(14) Uiso d D 1 . .

loop_
_atom_site_aniso_label
_atom_site_aniso_U_11
_atom_site_aniso_U_22
_atom_site_aniso_U_33
_atom_site_aniso_U_12
_atom_site_aniso_U_13
_atom_site_aniso_U_23
C1 0.0520(10) 0.0489(10) 0.0551(10) -0.0035(8) 0.0146(8) 0.0050(8)
C2 0.0562(11) 0.0673(12) 0.0575(11) 0.0090(9) 0.0124(8) 0.0122(9)
C3 0.0467(11) 0.0881(15) 0.0583(11) -0.0024(10) 0.0086(8) -0.0020(10)
C4 0.0537(11) 0.0680(12) 0.0668(12) -0.0186(9) 0.0190(9) -0.0075(10)
C5 0.0543(11) 0.0451(9) 0.0560(10) -0.0047(8) 0.0193(8) -0.0015(8)
C6 0.0464(10) 0.0417(8) 0.0423(8) -0.0029(7) 0.0152(7) -0.0023(7)
C7 0.0455(9) 0.0376(8) 0.0483(9) -0.0039(7) 0.0169(7) -0.0005(7)
C8 0.0472(10) 0.0528(10) 0.0598(10) -0.0034(8) 0.0163(8) 0.0020(8)
C9 0.0505(12) 0.0929(16) 0.0929(15) -0.0052(11) 0.0271(11) 0.0124(13)
C10 0.0514(14) 0.151(3) 0.131(2) 0.0045(15) 0.0297(14) 0.031(2)
C11 0.0578(10) 0.0464(9) 0.0489(9) -0.0042(8) 0.0218(8) -0.0010(7)
C12 0.0665(12) 0.0479(10) 0.0615(11) -0.0122(8) 0.0252(9) -0.0007(8)
C13 0.0780(14) 0.0530(11) 0.0757(13) -0.0041(10) 0.0366(11) 0.0124(10)
C14 0.0839(15) 0.0492(10) 0.0594(11) 0.0147(10) 0.0314(11) 0.0078(9)
C15 0.0886(16) 0.0605(12) 0.0631(12) 0.0040(11) 0.0240(11) 0.0049(10)
C16 0.0951(16) 0.0532(11) 0.0590(11) 0.0097(10) 0.0394(11) 0.0041(9)
N1 0.0461(8) 0.0548(9) 0.0562(8) -0.0011(7) 0.0137(6) 0.0098(7)
N2 0.0439(9) 0.0624(9) 0.0638(9) -0.0005(7) 0.0121(7) 0.0096(8)
N3 0.0477(8) 0.0424(7) 0.0485(7) -0.0045(6) 0.0163(6) 0.0002(6)
N4 0.0741(11) 0.0474(8) 0.0559(8) 0.0066(7) 0.0314(8) 0.0092(7)
N5 0.0786(12) 0.0630(11) 0.0704(10) 0.0143(9) 0.0278(9) 0.0130(9)
O1 0.0767(11) 0.0899(12) 0.0706(10) -0.0057(9) 0.0114(8) 0.0019(8)
O2 0.0619(10) 0.0805(12) 0.1268(15) 0.0036(8) 0.0135(9) -0.0038(10)

loop_
_atom_type_symbol
_atom_type_description
_atom_type_scat_dispersion_real
_atom_type_scat_dispersion_imag
_atom_type_scat_source
C C 0.0181 0.0091 'International Tables Vol C Tables 4.2.6.8 and 6.1.1.4'
H H 0.0000 0.0000 'International Tables Vol C Tables 4.2.6.8 and 6.1.1.4'
N N 0.0311 0.0180 'International Tables Vol C Tables 4.2.6.8 and 6.1.1.4'
O O 0.0492 0.0322 'International Tables Vol C Tables 4.2.6.8 and 6.1.1.4'

loop_
_geom_angle_atom_site_label_1
_geom_angle_atom_site_label_2
_geom_angle_atom_site_label_3
_geom_angle_site_symmetry_1
_geom_angle_site_symmetry_3
_geom_angle
_geom_angle_publ_flag
C2 C1 C6 . . 120.80(16) ?
C2 C1 H1 . . 119.6 ?
C6 C1 H1 . . 119.6 ?
C3 C2 C1 . . 120.29(18) ?
C3 C2 H2 . . 119.9 ?
C1 C2 H2 . . 119.9 ?
C2 C3 C4 . . 119.64(18) ?
C2 C3 H3 . . 120.2 ?
C4 C3 H3 . . 120.2 ?
C5 C4 C3 . . 120.35(18) ?
C5 C4 H4 . . 119.8 ?
C3 C4 H4 . . 119.8 ?
C4 C5 C6 . . 120.35(17) ?
C4 C5 H5 . . 119.8 ?
C6 C5 H5 . . 119.8 ?
C1 C6 C5 . . 118.56(16) ?
C1 C6 C7 . . 122.80(14) ?
C5 C6 C7 . . 118.59(15) ?
N1 C7 N3 . . 110.00(14) ?
N1 C7 C6 . . 123.22(14) ?
N3 C7 C6 . . 126.76(14) ?
N2 C8 N3 . . 110.02(15) ?
N2 C8 C9 . . 125.15(17) ?
N3 C8 C9 . . 124.82(17) ?
C10 C9 C8 . . 113.94(19) ?
C10 C9 H9A . . 108.8 ?
C8 C9 H9A . . 108.8 ?
C10 C9 H9B . . 108.8 ?
C8 C9 H9B . . 108.8 ?
H9A C9 H9B . . 107.7 ?
C9 C10 H10A . . 109.5 ?
C9 C10 H10B . . 109.5 ?
H10A C10 H10B . . 109.5 ?
C9 C10 H10C . . 109.5 ?
H10A C10 H10C . . 109.5 ?
H10B C10 H10C . . 109.5 ?
N3 C11 C12 . . 114.56(14) ?
N3 C11 H11A . . 108.6 ?
C12 C11 H11A . . 108.6 ?
N3 C11 H11B . . 108.6 ?
C12 C11 H11B . . 108.6 ?
H11A C11 H11B . . 107.6 ?
C11 C12 C13 . . 111.13(15) ?
C11 C12 H12A . . 109.4 ?
C13 C12 H12A . . 109.4 ?
C11 C12 H12B . . 109.4 ?
C13 C12 H12B . . 109.4 ?
H12A C12 H12B . . 108.0 ?
N4 C13 C12 . . 112.37(15) ?
N4 C13 H13A . . 109.1 ?
C12 C13 H13A . . 109.1 ?
N4 C13 H13B . . 109.1 ?
C12 C13 H13B . . 109.1 ?
H13A C13 H13B . . 107.9 ?
N5 C14 N4 . . 112.54(18) ?
N5 C14 H14 . . 123.7 ?
N4 C14 H14 . . 123.7 ?
C16 C15 N5 . . 110.43(19) ?
C16 C15 H15 . . 124.8 ?
N5 C15 H15 . . 124.8 ?
C15 C16 N4 . . 106.56(17) ?
C15 C16 H16 . . 126.7 ?
N4 C16 H16 . . 126.7 ?
C7 N1 N2 . . 107.35(13) ?
C8 N2 N1 . . 107.52(13) ?
C8 N3 C7 . . 105.09(14) yes
C8 N3 C11 . . 126.52(14) yes
C7 N3 C11 . . 128.05(14) yes
C14 N4 C16 . . 105.73(17) ?
C14 N4 C13 . . 127.14(17) ?
C16 N4 C13 . . 127.00(17) ?
C14 N5 C15 . . 104.73(18) ?
H1A O1 H1B . . 108.4(14) ?
H2A O2 H2B . . 106.5(14) ?

loop_
_geom_bond_atom_site_label_1
_geom_bond_atom_site_label_2
_geom_bond_site_symmetry_2
_geom_bond_distance
_geom_bond_publ_flag
C1 C2 . 1.377(2) ?
C1 C6 . 1.387(2) ?
C1 H1 . 0.9300 ?
C2 C3 . 1.373(3) ?
C2 H2 . 0.9300 ?
C3 C4 . 1.384(3) ?
C3 H3 . 0.9300 ?
C4 C5 . 1.377(3) ?
C4 H4 . 0.9300 ?
C5 C6 . 1.393(2) ?
C5 H5 . 0.9300 ?
C6 C7 . 1.469(2) ?
C7 N1 . 1.308(2) yes
C7 N3 . 1.373(2) yes
C8 N2 . 1.312(2) yes
C8 N3 . 1.363(2) yes
C8 C9 . 1.492(3) ?
C9 C10 . 1.485(3) ?
C9 H9A . 0.9700 ?
C9 H9B . 0.9700 ?
C10 H10A . 0.9600 ?
C10 H10B . 0.9600 ?
C10 H10C . 0.9600 ?
C11 N3 . 1.465(2) ?
C11 C12 . 1.516(2) ?
C11 H11A . 0.9700 ?
C11 H11B . 0.9700 ?
C12 C13 . 1.522(3) ?
C12 H12A . 0.9700 ?
C12 H12B . 0.9700 ?
C13 N4 . 1.459(2) ?
C13 H13A . 0.9700 ?
C13 H13B . 0.9700 ?
C14 N5 . 1.307(3) ?
C14 N4 . 1.352(2) ?
C14 H14 . 0.9300 ?
C15 C16 . 1.341(3) ?
C15 N5 . 1.371(3) ?
C15 H15 . 0.9300 ?
C16 N4 . 1.372(2) ?
C16 H16 . 0.9300 ?
N1 N2 . 1.387(2) yes
O1 H1A . 0.906(10) ?
O1 H1B . 0.902(10) ?
O2 H2A . 0.909(9) ?
O2 H2B . 0.910(10) ?

loop_
_geom_hbond_atom_site_label_D
_geom_hbond_atom_site_label_H
_geom_hbond_atom_site_label_A
_geom_hbond_site_symmetry_A
_geom_hbond_distance_DH
_geom_hbond_distance_HA
_geom_hbond_distance_DA
_geom_hbond_angle_DHA
O1 H1A O2 . 0.906(10) 1.982(11) 2.882(3) 172(3)
O1 H1B N2 4_566 0.902(10) 2.020(11) 2.913(2) 170(3)
O2 H2A N5 1_455 0.909(9) 1.952(10) 2.859(3) 176(2)
O2 H2B O1 2_645 0.910(10) 2.076(15) 2.949(3) 160(3)

loop_
_geom_torsion_atom_site_label_1
_geom_torsion_atom_site_label_2
_geom_torsion_atom_site_label_3
_geom_torsion_atom_site_label_4
_geom_torsion_site_symmetry_1
_geom_torsion_site_symmetry_2
_geom_torsion_site_symmetry_3
_geom_torsion_site_symmetry_4
_geom_torsion
_geom_torsion_publ_flag
C6 C1 C2 C3 . . . . 0.1(3) ?
C1 C2 C3 C4 . . . . -0.1(3) ?
C2 C3 C4 C5 . . . . -0.3(3) ?
C3 C4 C5 C6 . . . . 0.6(3) ?
C2 C1 C6 C5 . . . . 0.2(3) ?
C2 C1 C6 C7 . . . . 177.55(16) ?
C4 C5 C6 C1 . . . . -0.5(2) ?
C4 C5 C6 C7 . . . . -177.98(15) ?
C1 C6 C7 N1 . . . . -137.55(18) ?
C5 C6 C7 N1 . . . . 39.8(2) ?
C1 C6 C7 N3 . . . . 44.1(2) ?
C5 C6 C7 N3 . . . . -138.58(17) ?
N2 C8 C9 C10 . . . . -4.5(3) ?
N3 C8 C9 C10 . . . . 174.1(2) ?
N3 C11 C12 C13 . . . . 172.00(15) ?
C11 C12 C13 N4 . . . . -58.7(2) ?
N5 C15 C16 N4 . . . . 0.3(2) ?
N3 C7 N1 N2 . . . . 0.85(18) ?
C6 C7 N1 N2 . . . . -177.79(14) ?
N3 C8 N2 N1 . . . . -0.6(2) ?
C9 C8 N2 N1 . . . . 178.21(19) ?
C7 N1 N2 C8 . . . . -0.15(19) ?
N2 C8 N3 C7 . . . . 1.09(19) ?
C9 C8 N3 C7 . . . . -177.73(19) ?
N2 C8 N3 C11 . . . . 174.88(15) ?
C9 C8 N3 C11 . . . . -3.9(3) ?
N1 C7 N3 C8 . . . . -1.19(18) ?
C6 C7 N3 C8 . . . . 177.38(15) ?
N1 C7 N3 C11 . . . . -174.85(15) ?
C6 C7 N3 C11 . . . . 3.7(3) ?
C12 C11 N3 C8 . . . . 84.7(2) ?
C12 C11 N3 C7 . . . . -102.89(19) ?
N5 C14 N4 C16 . . . . 0.8(2) ?
N5 C14 N4 C13 . . . . 176.98(15) ?
C15 C16 N4 C14 . . . . -0.6(2) ?
C15 C16 N4 C13 . . . . -176.81(16) ?
C12 C13 N4 C14 . . . . -67.3(2) ?
C12 C13 N4 C16 . . . . 108.1(2) ?
N4 C14 N5 C15 . . . . -0.6(2) ?
C16 C15 N5 C14 . . . . 0.2(2) ?
C7 N3 C11 C12 . . . . -102.89(19) ?
C6 C7 N3 C11 . . . . 3.7(3) ?
C6 C7 N3 C8 . . . . 177.38(15) ?
N1 C7 N3 C11 . . . . -174.85(15) ?
N2 C8 N3 C11 . . . . 174.88(15) ?
C9 C8 N3 C11 . . . . -3.9(3) ?
C5 C6 C7 N1 . . . . 39.8(2) ?
N1 C7 C6 C1 . . . . -137.55(18) ?
N3 C7 C6 C1 . . . . 44.1(2) ?
N2 C8 C9 C10 . . . . -4.5(3) ?
C10 C9 C8 N3 . . . . 174.1(2) ?
N4 C13 C12 C11 . . . . -58.7(2) ?
N3 C11 C12 C13 . . . . 172.00(15) ?

loop_
_cod_related_entry_id
_cod_related_entry_database
_cod_related_entry_code
1 ChemSpider 30656270
